data_2004182
loop_
_publ_author_name
'Cot\'e, M. L.'
'Lalancette, R. A.'
'Thompson, H. W.'

_publ_section_title
;
 (+-)-2-Oxocyclohexaneacetic Acid: Structure and Hydrogen-Bonding
 Pattern of a \g-Keto Acid
;
_journal_issue 11
_journal_name_full 'Acta Crystallographica Section C'
_journal_page_first 2305
_journal_page_last 2307
_journal_paper_doi 10.1107/S0108270195006640
_journal_volume 51
_journal_year 1995
_chemical_formula_sum 'C8 H12 O3'
_chemical_formula_weight 156.19
_space_group_IT_number 61
_symmetry_cell_setting orthorhombic
_symmetry_space_group_name_Hall '-P 2ac 2ab'
_symmetry_space_group_name_H-M 'P b c a'
_atom_type_scat_source IntTabIV
_cell_angle_alpha 90
_cell_angle_beta 90
_cell_angle_gamma 90
_cell_formula_units_Z 8
_cell_length_a 11.742(3)
_cell_length_b 9.100(2)
_cell_length_c 15.705(3)
_cell_measurement_reflns_used 31
_cell_measurement_temperature 297
_cell_measurement_theta_max 13.5
_cell_measurement_theta_min 7.8
_cell_volume 1678.1(7)
_diffrn_measurement_device 'Siemens P4'
_diffrn_measurement_method \q/2\q
_diffrn_radiation_type MoK\a
_diffrn_radiation_wavelength 0.71073
_diffrn_reflns_av_R_equivalents unavailable
_diffrn_reflns_limit_h_max 12
_diffrn_reflns_limit_h_min 0
_diffrn_reflns_limit_k_max 9
_diffrn_reflns_limit_k_min 0
_diffrn_reflns_limit_l_max 0
_diffrn_reflns_limit_l_min -16
_diffrn_reflns_number 1304
_diffrn_reflns_theta_max 22.5
_diffrn_standards_decay_% 1.3
_diffrn_standards_interval_count 47
_diffrn_standards_number 3
_exptl_absorpt_coefficient_mu 0.094
_exptl_absorpt_correction_type none
_exptl_crystal_colour colorless
_exptl_crystal_density_diffrn 1.236
_exptl_crystal_description parallelepiped
_exptl_crystal_size_max 0.30
_exptl_crystal_size_mid 0.20
_exptl_crystal_size_min 0.15
_refine_diff_density_max 0.17
_refine_diff_density_min 0.00
_refine_ls_extinction_coef 0.0059
_refine_ls_extinction_method 'empirical isotropic'
_refine_ls_goodness_of_fit_obs 1.10
_refine_ls_hydrogen_treatment
;H atoms riding on associated C atoms except for the carboxyl H atom which was
not located
;
_refine_ls_number_parameters 103
_refine_ls_number_reflns 582
_refine_ls_R_factor_obs 0.0446
_refine_ls_shift/esd_max 0.006
_refine_ls_structure_factor_coef F
_refine_ls_weighting_details 'w = 1/[\s^2^(F)+0.00070F^2^]'
_refine_ls_weighting_scheme calc
_refine_ls_wR_factor_obs 0.0529
_reflns_number_observed 582
_reflns_number_total 1100
_reflns_observed_criterion F>4.0\s(F)
_cod_data_source_file pt1006.cif
_cod_data_source_block pt1006a
_cod_depositor_comments
;
The following automatic conversions were performed:

'_refine_ls_weighting_scheme' value '1/[\s^2^(F)+0.00070F^2^]' was
changed to 'calc'. New tag '_refine_ls_weighting_details' was
created. The value of the new tag was set to 'w =
1/[\s^2^(F)+0.00070F^2^]'.

Automatic conversion script
Id: cif_fix_values 3143 2015-03-26 13:38:13Z robertas 
;
_cod_original_cell_volume 1678.2(7)
_cod_database_code 2004182

loop_
_symmetry_equiv_pos_as_xyz
x,y,z
1/2+x,y,1/2-z
x,1/2-y,1/2+z
1/2-x,1/2+y,z
-x,-y,-z
1/2-x,-y,1/2+z
-x,1/2+y,1/2-z
1/2+x,1/2-y,-z

loop_
_atom_site_label
_atom_site_fract_x
_atom_site_fract_y
_atom_site_fract_z
_atom_site_U_iso_or_equiv
O(1) .0314(3) -.0761(3) .7415(2) .088(1)
O(2) .0253(3) .1223(3) .5785(2) .097(1)
O(3) .1234(3) -.0767(4) .5416(2) .107(1)
C(1) .1504(3) .1337(4) .7372(2) .066(2)
C(2) .0636(3) .0341(5) .7765(3) .063(2)
C(3) .0213(4) .0778(5) .8634(3) .084(2)
C(4) .1181(4) .1118(5) .9246(3) .095(2)
C(5) .1984(4) .2225(5) .8846(3) .099(2)
C(6) .2447(4) .1688(5) .8000(3) .089(2)
C(7) .1958(4) .0700(5) .6549(3) .088(2)
C(8) .1075(4) .0380(6) .5884(3) .084(2)
H(1A) .1140 .2250 .7230 .055(10)
H(3A) -.0258 .1635 .8578 .105(5)
H(3B) -.0230 -.0015 .8864 .105(5)
H(4A) .1589 .0231 .9373 .105(5)
H(4B) .0873 .1522 .9761 .105(5)
H(5A) .1583 .3132 .8757 .105(5)
H(5B) .2610 .2389 .9227 .105(5)
H(6A) .2890 .0816 .8095 .105(5)
H(6B) .2924 .2439 .7761 .105(5)
H(7A) .2342 -.0203 .6681 .105(5)
H(7B) .2493 .1387 .6314 .105(5)

loop_
_geom_angle_atom_site_label_1
_geom_angle_atom_site_label_2
_geom_angle_atom_site_label_3
_geom_angle_site_symmetry_3
_geom_angle
_geom_angle_publ_flag
C(2) C(1) C(6) . 110.9(3) yes
C(6) C(1) C(7) . 112.3(3) yes
O(1) C(2) C(3) . 122.0(4) yes
C(2) C(3) C(4) . 112.3(3) yes
C(4) C(5) C(6) . 111.8(4) yes
C(1) C(7) C(8) . 115.2(3) yes
O(2) C(8) C(7) . 120.3(4) yes
C(8) O(2) O(3) 5_556 120.9(2) yes
C(2) C(1) C(7) . 111.1(3) yes
O(1) C(2) C(1) . 122.0(3) yes
C(1) C(2) C(3) . 116.0(3) yes
C(3) C(4) C(5) . 109.8(3) yes
C(1) C(6) C(5) . 112.1(4) yes
O(2) C(8) O(3) . 122.7(4) yes
O(3) C(8) C(7) . 116.9(4) yes
C(8) O(3) O(2) 5_556 116.4(2) yes

loop_
_geom_bond_atom_site_label_1
_geom_bond_atom_site_label_2
_geom_bond_site_symmetry_2
_geom_bond_distance
_geom_bond_publ_flag
O(1) C(2) . 1.204(5) yes
O(3) C(8) . 1.289(6) yes
C(1) C(6) . 1.518(6) yes
C(2) C(3) . 1.507(6) yes
C(4) C(5) . 1.516(7) yes
C(7) C(8) . 1.501(6) yes
O(2) C(8) . 1.243(6) yes
C(1) C(2) . 1.496(5) yes
C(1) C(7) . 1.513(6) yes
C(3) C(4) . 1.519(6) yes
C(5) C(6) . 1.517(7) yes
O(3) O(2) 5_556 2.604(3) yes
